data_4300491
loop_
_publ_author_name
'Steven J. Smith'
'C. Matthew Whaley'
'Thomas B. Rauchfuss'
'Wilson, Scott R.'

_journal_name_full 'Inorganic Chemistry'
_journal_paper_doi 10.1021/ic051443c
_journal_year 2006
_chemical_formula_moiety 'C32 H12 B F24, C12 H33 Mo P4 S2'
_chemical_formula_sum 'C44 H45 B F24 Mo P4 S2'
_chemical_formula_weight 1324.55
_space_group_IT_number 61
_space_group_name_Hall '-P 2ac 2ab'
_space_group_name_H-M_alt 'P b c a'
_symmetry_cell_setting orthorhombic
_symmetry_space_group_name_Hall '-P 2ac 2ab'
_symmetry_space_group_name_H-M 'P b c a'
_cell_angle_alpha 90.00
_cell_angle_beta 90.00
_cell_angle_gamma 90.00
_cell_formula_units_Z 8
_cell_length_a 19.531(4)
_cell_length_b 22.835(4)
_cell_length_c 24.407(5)
_cell_measurement_temperature 193(2)
_cell_volume 10885(4)
_diffrn_ambient_temperature 193(2)
_exptl_crystal_density_diffrn 1.617
_cod_database_code 4300491

loop_
_symmetry_equiv_pos_as_xyz
'x, y, z'
'-x+1/2, -y, z+1/2'
'-x, y+1/2, -z+1/2'
'x+1/2, -y+1/2, -z'
'-x, -y, -z'
'x-1/2, y, -z-1/2'
'x, -y-1/2, z-1/2'
'-x-1/2, y-1/2, z'

loop_
_atom_site_label
_atom_site_type_symbol
_atom_site_fract_x
_atom_site_fract_y
_atom_site_fract_z
_atom_site_U_iso_or_equiv
_atom_site_adp_type
_atom_site_occupancy
_atom_site_symmetry_multiplicity
_atom_site_calc_flag
_atom_site_refinement_flags
_atom_site_disorder_assembly
_atom_site_disorder_group
B1 B 0.0275(2) 0.2963(2) 0.51872(19) 0.0274(11) Uani 1 1 d . B .
C1 C 0.0412(3) 0.4798(2) 0.58338(19) 0.0388(12) Uani 1 1 d . A .
H1 H 0.0439 0.5186 0.5973 0.047 Uiso 1 1 calc R . .
C2 C 0.0997(2) 0.4461(2) 0.57675(18) 0.0385(12) Uani 1 1 d D . .
C3 C 0.0955(2) 0.38890(18) 0.55780(17) 0.0304(10) Uani 1 1 d . B .
H3 H 0.1365 0.3668 0.5540 0.037 Uiso 1 1 calc R . .
C4 C 0.0331(2) 0.36260(18) 0.54409(17) 0.0276(10) Uani 1 1 d . . .
C5 C -0.0246(2) 0.39832(19) 0.54944(17) 0.0312(10) Uani 1 1 d . A .
H5 H -0.0680 0.3831 0.5392 0.037 Uiso 1 1 calc R . .
C6 C -0.0210(2) 0.45540(19) 0.56924(18) 0.0344(11) Uani 1 1 d D . .
C7 C 0.2045(2) 0.18893(18) 0.57944(17) 0.0306(10) Uani 1 1 d . B .
H7 H 0.2428 0.1675 0.5926 0.037 Uiso 1 1 calc R . .
C8 C 0.1860(2) 0.18696(17) 0.52473(16) 0.0292(10) Uani 1 1 d D . .
C9 C 0.1307(2) 0.21942(18) 0.50487(17) 0.0305(10) Uani 1 1 d . B .
H9 H 0.1190 0.2165 0.4672 0.037 Uiso 1 1 calc R . .
C10 C 0.0922(2) 0.25590(17) 0.53860(16) 0.0256(9) Uani 1 1 d . . .
C11 C 0.1111(2) 0.25606(18) 0.59376(17) 0.0302(10) Uani 1 1 d . B .
H11 H 0.0857 0.2798 0.6184 0.036 Uiso 1 1 calc R . .
C12 C 0.1653(2) 0.22329(19) 0.61448(14) 0.0299(10) Uani 1 1 d D . .
C13 C 0.0226(2) 0.33780(19) 0.33954(18) 0.0313(10) Uani 1 1 d . B .
H13 H 0.0221 0.3475 0.3017 0.038 Uiso 1 1 calc R . .
C14 C -0.0377(2) 0.32480(18) 0.36700(17) 0.0299(10) Uani 1 1 d . . .
C15 C -0.0364(2) 0.31026(18) 0.42217(17) 0.0292(10) Uani 1 1 d . B .
H15 H -0.0784 0.3024 0.4403 0.035 Uiso 1 1 calc R . .
C16 C 0.0248(2) 0.30680(17) 0.45224(17) 0.0271(10) Uani 1 1 d . . .
C17 C 0.0839(2) 0.32075(17) 0.42327(17) 0.0273(10) Uani 1 1 d . B .
H17 H 0.1266 0.3195 0.4419 0.033 Uiso 1 1 calc R . .
C18 C 0.08334(19) 0.33636(17) 0.36847(16) 0.0260(10) Uani 1 1 d D . .
C19 C -0.1644(2) 0.2144(2) 0.58614(18) 0.0353(11) Uani 1 1 d . B .
H19 H -0.2058 0.1986 0.6002 0.042 Uiso 1 1 calc R . .
C20 C -0.1260(2) 0.2535(2) 0.61699(15) 0.0328(11) Uani 1 1 d D . .
C21 C -0.0674(2) 0.27812(19) 0.59501(16) 0.0296(10) Uani 1 1 d . B .
H21 H -0.0427 0.3056 0.6165 0.036 Uiso 1 1 calc R . .
C22 C -0.0426(2) 0.26456(18) 0.54297(17) 0.0271(10) Uani 1 1 d . . .
C23 C -0.0806(2) 0.22273(18) 0.51446(17) 0.0295(10) Uani 1 1 d . B .
H23 H -0.0644 0.2098 0.4798 0.035 Uiso 1 1 calc R . .
C24 C -0.1414(2) 0.19904(18) 0.53473(17) 0.0303(10) Uani 1 1 d . . .
C25 C -0.08770(13) 0.49128(12) 0.57608(12) 0.0586(16) Uani 0.752(4) 1 d PGDU A 1
F251 F -0.1360(2) 0.47185(17) 0.54288(17) 0.0737(14) Uani 0.752(4) 1 d PGU A 1
F252 F -0.0758(2) 0.54710(13) 0.56578(19) 0.0783(14) Uani 0.752(4) 1 d PGU A 1
F253 F -0.1080(2) 0.4853(2) 0.62738(13) 0.0858(16) Uani 0.752(4) 1 d PGU A 1
C45 C -0.0890(4) 0.4883(4) 0.5846(4) 0.070(2) Uani 0.248(4) 1 d PGDU A 2
F254 F -0.0783(6) 0.5281(5) 0.6229(5) 0.074(3) Uani 0.248(4) 1 d PGU A 2
F255 F -0.1369(6) 0.4516(4) 0.6011(6) 0.071(3) Uani 0.248(4) 1 d PGU A 2
F256 F -0.1090(7) 0.5143(6) 0.5390(4) 0.080(3) Uani 0.248(4) 1 d PGU A 2
C26 C 0.16974(19) 0.47427(17) 0.59139(16) 0.0629(19) Uani 0.597(6) 1 d PGDU B 1
F261 F 0.2194(3) 0.4466(2) 0.5655(3) 0.0752(19) Uani 0.597(6) 1 d PGU B 1
F262 F 0.1785(3) 0.4689(3) 0.64478(16) 0.0811(19) Uani 0.597(6) 1 d PGU B 1
F263 F 0.1708(3) 0.53026(18) 0.5780(3) 0.0762(17) Uani 0.597(6) 1 d PGU B 1
C46 C 0.1730(3) 0.4666(3) 0.5950(3) 0.066(2) Uani 0.403(6) 1 d PGDU B 2
F264 F 0.1674(4) 0.5177(4) 0.6199(5) 0.081(2) Uani 0.403(6) 1 d PGU B 2
F265 F 0.2106(5) 0.4727(4) 0.5504(3) 0.070(2) Uani 0.403(6) 1 d PGU B 2
F266 F 0.2025(4) 0.4286(4) 0.6282(3) 0.077(2) Uani 0.403(6) 1 d PGU B 2
C27 C 0.1803(6) 0.2258(5) 0.6771(2) 0.0465(19) Uani 0.52(4) 1 d PGDU B 1
F271 F 0.2247(8) 0.1846(6) 0.6905(10) 0.052(2) Uani 0.52(4) 1 d PGU B 1
F272 F 0.1227(6) 0.2176(10) 0.7043(7) 0.047(2) Uani 0.52(4) 1 d PGU B 1
F273 F 0.2058(11) 0.2776(5) 0.6895(7) 0.052(2) Uani 0.52(4) 1 d PGU B 1
C47 C 0.1853(7) 0.2287(6) 0.6759(3) 0.046(2) Uani 0.48(4) 1 d PGDU B 2
F274 F 0.2156(9) 0.1799(5) 0.6917(11) 0.052(2) Uani 0.48(4) 1 d PGU B 2
F275 F 0.1291(7) 0.2368(10) 0.7049(8) 0.049(2) Uani 0.48(4) 1 d PGU B 2
F276 F 0.2272(11) 0.2734(6) 0.6833(8) 0.055(3) Uani 0.48(4) 1 d PGU B 2
C28 C 0.2294(3) 0.1477(3) 0.4854(2) 0.053(2) Uani 0.51(2) 1 d PGDU C 1
F281 F 0.2928(4) 0.1417(7) 0.5032(5) 0.059(2) Uani 0.51(2) 1 d PGU C 1
F282 F 0.2300(7) 0.1725(5) 0.4365(4) 0.056(2) Uani 0.51(2) 1 d PGU C 1
F283 F 0.2001(6) 0.0957(4) 0.4820(5) 0.063(2) Uani 0.51(2) 1 d PGU C 1
C48 C 0.2290(3) 0.1474(3) 0.4863(3) 0.053(2) Uani 0.49(2) 1 d PGDU C 2
F284 F 0.2113(7) 0.1544(6) 0.4345(3) 0.059(2) Uani 0.49(2) 1 d PGU C 2
F285 F 0.2196(7) 0.0922(4) 0.5006(6) 0.059(2) Uani 0.49(2) 1 d PGU C 2
F286 F 0.2941(5) 0.1612(6) 0.4925(5) 0.057(2) Uani 0.49(2) 1 d PGU C 2
C29 C 0.1519(3) 0.3519(4) 0.3386(3) 0.0407(19) Uani 0.51(4) 1 d PGDU B 1
F291 F 0.1753(8) 0.3035(4) 0.3157(7) 0.048(2) Uani 0.51(4) 1 d PGU B 1
F292 F 0.1979(8) 0.3723(7) 0.3734(4) 0.040(2) Uani 0.51(4) 1 d PGU B 1
F293 F 0.1400(7) 0.3915(7) 0.3003(6) 0.045(2) Uani 0.51(4) 1 d PGU B 1
C49 C 0.1518(3) 0.3497(4) 0.3387(3) 0.0394(19) Uani 0.49(4) 1 d PGDU B 2
F294 F 0.1394(8) 0.3738(9) 0.2906(5) 0.048(2) Uani 0.49(4) 1 d PGU B 2
F295 F 0.1871(8) 0.3010(4) 0.3317(8) 0.048(2) Uani 0.49(4) 1 d PGU B 2
F296 F 0.1874(9) 0.3864(7) 0.3693(6) 0.047(2) Uani 0.49(4) 1 d PGU B 2
C30 C -0.10756(9) 0.32660(9) 0.33676(8) 0.0482(13) Uani 1 1 d GU . .
F301 F -0.09769(14) 0.33649(13) 0.28406(9) 0.0766(10) Uani 1 1 d GU . .
F302 F -0.14624(14) 0.36850(11) 0.35751(11) 0.0775(11) Uani 1 1 d GU . .
F303 F -0.13834(15) 0.27559(9) 0.34319(12) 0.0782(11) Uani 1 1 d GU . .
C31 C -0.18372(9) 0.15747(8) 0.49708(7) 0.0440(12) Uani 1 1 d GU B .
F311 F -0.23973(12) 0.14055(12) 0.52288(10) 0.0699(10) Uani 1 1 d GU . .
F312 F -0.14662(12) 0.11113(10) 0.48425(10) 0.0576(8) Uani 1 1 d GU . .
F313 F -0.20070(14) 0.18582(10) 0.45195(9) 0.0616(9) Uani 1 1 d GU . .
C32 C -0.1538(2) 0.26835(19) 0.67520(16) 0.0613(19) Uani 0.568(8) 1 d PGDU D 1
F321 F -0.1059(3) 0.2952(3) 0.7039(4) 0.075(2) Uani 0.568(8) 1 d PGU D 1
F322 F -0.1714(3) 0.2194(2) 0.7002(3) 0.0584(18) Uani 0.568(8) 1 d PGU D 1
F323 F -0.2078(4) 0.3027(3) 0.6708(2) 0.077(2) Uani 0.568(8) 1 d PGU D 1
C52 C -0.1452(3) 0.2740(3) 0.6762(2) 0.063(2) Uani 0.432(8) 1 d PGDU D 2
F324 F -0.1956(4) 0.2414(4) 0.6955(4) 0.072(2) Uani 0.432(8) 1 d PGU D 2
F325 F -0.1647(6) 0.3293(3) 0.6747(3) 0.078(2) Uani 0.432(8) 1 d PGU D 2
F326 F -0.0911(3) 0.2687(4) 0.7083(4) 0.062(2) Uani 0.432(8) 1 d PGU D 2
C33 C 0.0506(3) 0.1315(2) 0.2114(2) 0.0563(15) Uani 1 1 d . E .
H33A H 0.0015 0.1403 0.2102 0.084 Uiso 1 1 calc R . .
H33B H 0.0603 0.0980 0.1875 0.084 Uiso 1 1 calc R . .
H33C H 0.0765 0.1657 0.1989 0.084 Uiso 1 1 calc R . .
C34 C 0.0662(4) 0.1836(2) 0.3159(3) 0.088(2) Uani 1 1 d . E .
H34A H 0.0924 0.2137 0.2963 0.133 Uiso 1 1 calc R . .
H34B H 0.0836 0.1800 0.3534 0.133 Uiso 1 1 calc R . .
H34C H 0.0178 0.1948 0.3169 0.133 Uiso 1 1 calc R . .
C35 C 0.1688(3) 0.1034(3) 0.2756(2) 0.0608(16) Uani 1 1 d . E .
H35A H 0.1793 0.0804 0.2423 0.073 Uiso 1 1 calc R . .
H35B H 0.1914 0.1420 0.2721 0.073 Uiso 1 1 calc R . .
C36 C 0.1964(3) 0.0722(2) 0.3246(2) 0.0566(15) Uani 1 1 d . E .
H36A H 0.1913 0.0974 0.3574 0.068 Uiso 1 1 calc R . .
H36B H 0.2457 0.0641 0.3193 0.068 Uiso 1 1 calc R . .
C37 C 0.1834(3) -0.0214(3) 0.4009(2) 0.0600(16) Uani 1 1 d . E .
H37A H 0.2336 -0.0198 0.4006 0.090 Uiso 1 1 calc R . .
H37B H 0.1685 -0.0618 0.4074 0.090 Uiso 1 1 calc R . .
H37C H 0.1659 0.0039 0.4301 0.090 Uiso 1 1 calc R . .
C38 C 0.1897(3) -0.0475(3) 0.2874(2) 0.0632(17) Uani 1 1 d . E .
H38A H 0.1798 -0.0350 0.2498 0.095 Uiso 1 1 calc R . .
H38B H 0.1710 -0.0868 0.2935 0.095 Uiso 1 1 calc R . .
H38C H 0.2394 -0.0481 0.2932 0.095 Uiso 1 1 calc R . .
C39 C -0.0090(4) -0.0721(3) 0.4422(2) 0.100(3) Uani 1 1 d . E .
H39A H 0.0394 -0.0673 0.4516 0.151 Uiso 1 1 calc R . .
H39B H -0.0244 -0.1113 0.4531 0.151 Uiso 1 1 calc R . .
H39C H -0.0362 -0.0425 0.4614 0.151 Uiso 1 1 calc R . .
C40 C 0.0049(3) -0.1353(2) 0.3447(3) 0.0636(17) Uani 1 1 d . E .
H40A H 0.0546 -0.1399 0.3482 0.095 Uiso 1 1 calc R . .
H40B H -0.0083 -0.1396 0.3062 0.095 Uiso 1 1 calc R . .
H40C H -0.0182 -0.1654 0.3666 0.095 Uiso 1 1 calc R . .
C41 C -0.1122(3) -0.0624(3) 0.3604(3) 0.084(2) Uani 1 1 d . E .
H41A H -0.1241 -0.0775 0.3236 0.101 Uiso 1 1 calc R . .
H41B H -0.1337 -0.0883 0.3880 0.101 Uiso 1 1 calc R . .
C42 C -0.1397(3) 0.0001(3) 0.3670(4) 0.093(3) Uani 1 1 d . E .
H42A H -0.1333 0.0131 0.4054 0.112 Uiso 1 1 calc R . .
H42B H -0.1894 0.0007 0.3589 0.112 Uiso 1 1 calc R . .
C43 C -0.1247(3) 0.1220(3) 0.3420(3) 0.0676(17) Uani 1 1 d . E .
H43A H -0.1742 0.1207 0.3486 0.101 Uiso 1 1 calc R . .
H43B H -0.1148 0.1505 0.3131 0.101 Uiso 1 1 calc R . .
H43C H -0.1012 0.1335 0.3758 0.101 Uiso 1 1 calc R . .
C44 C -0.1401(3) 0.0420(3) 0.2566(3) 0.100(3) Uani 1 1 d . E .
H44A H -0.1885 0.0518 0.2617 0.150 Uiso 1 1 calc R . .
H44B H -0.1361 0.0013 0.2441 0.150 Uiso 1 1 calc R . .
H44C H -0.1199 0.0682 0.2292 0.150 Uiso 1 1 calc R . .
Mo1 Mo 0.02694(8) 0.02037(14) 0.3159(2) 0.0260(6) Uani 0.658(17) 1 d PU E 1
Mo2 Mo 0.02699(16) 0.0320(3) 0.3356(5) 0.0305(12) Uani 0.342(17) 1 d PU E 2
P3 P -0.01987(7) -0.06342(6) 0.36901(5) 0.0411(3) Uani 1 1 d . . .
P4 P 0.07512(7) 0.11393(5) 0.28081(5) 0.0403(3) Uani 1 1 d . . .
P5 P -0.09532(7) 0.05043(6) 0.32090(6) 0.0450(4) Uani 1 1 d . . .
P7 P 0.15067(7) 0.00360(6) 0.33534(5) 0.0400(3) Uani 1 1 d . . .
S1 S 0.03136(7) 0.07418(7) 0.40868(5) 0.0519(4) Uani 1 1 d . . .
H1A H -0.0257 0.0866 0.4228 0.078 Uiso 0.658(17) 1 d PR E .
S2 S 0.02253(7) -0.02082(6) 0.24102(5) 0.0437(3) Uani 1 1 d . . .
H2 H -0.0294 -0.0486 0.2376 0.066 Uiso 0.342(17) 1 d PR E .

loop_
_atom_site_aniso_label
_atom_site_aniso_U_11
_atom_site_aniso_U_22
_atom_site_aniso_U_33
_atom_site_aniso_U_23
_atom_site_aniso_U_13
_atom_site_aniso_U_12
B1 0.027(3) 0.028(3) 0.028(3) -0.006(2) 0.003(2) -0.004(2)
C1 0.053(3) 0.027(3) 0.037(3) -0.003(2) 0.002(2) -0.009(2)
C2 0.043(3) 0.038(3) 0.034(3) -0.001(2) 0.003(2) -0.010(2)
C3 0.033(3) 0.030(3) 0.028(2) -0.0030(19) 0.0015(19) -0.002(2)
C4 0.032(3) 0.029(2) 0.022(2) 0.0018(18) 0.0034(19) -0.004(2)
C5 0.033(3) 0.030(3) 0.030(2) 0.0017(19) -0.001(2) -0.002(2)
C6 0.043(3) 0.030(3) 0.030(2) 0.005(2) -0.002(2) 0.005(2)
C7 0.026(2) 0.031(3) 0.034(3) 0.003(2) 0.000(2) 0.001(2)
C8 0.030(2) 0.026(2) 0.032(3) -0.0024(19) 0.006(2) 0.000(2)
C9 0.035(3) 0.032(2) 0.025(2) 0.0006(19) 0.001(2) -0.009(2)
C10 0.026(2) 0.025(2) 0.026(2) 0.0010(18) 0.0028(18) -0.0055(18)
C11 0.032(3) 0.029(2) 0.029(2) -0.0049(19) 0.005(2) 0.003(2)
C12 0.027(2) 0.036(3) 0.027(2) 0.003(2) 0.0003(19) 0.000(2)
C13 0.037(3) 0.030(2) 0.027(2) 0.0019(19) 0.001(2) -0.001(2)
C14 0.031(3) 0.028(2) 0.031(2) -0.0001(19) -0.006(2) 0.000(2)
C15 0.026(2) 0.029(2) 0.032(2) 0.0011(19) 0.0040(19) -0.0020(19)
C16 0.029(2) 0.021(2) 0.031(2) -0.0009(18) 0.001(2) 0.0001(19)
C17 0.027(2) 0.027(2) 0.028(2) 0.0008(19) -0.0046(19) -0.0012(19)
C18 0.025(2) 0.024(2) 0.030(2) -0.0008(18) 0.0012(19) 0.0021(18)
C19 0.026(2) 0.042(3) 0.038(3) 0.007(2) 0.005(2) -0.003(2)
C20 0.034(3) 0.039(3) 0.025(2) 0.002(2) 0.006(2) -0.002(2)
C21 0.032(3) 0.027(2) 0.030(2) -0.0018(19) 0.000(2) -0.002(2)
C22 0.027(2) 0.028(2) 0.026(2) 0.0021(19) -0.0011(18) 0.0022(19)
C23 0.029(3) 0.030(2) 0.030(2) 0.000(2) 0.0036(19) 0.001(2)
C24 0.033(3) 0.029(2) 0.029(2) 0.0000(19) -0.001(2) -0.003(2)
C25 0.059(3) 0.050(3) 0.066(4) -0.001(3) 0.004(3) 0.018(3)
F251 0.051(3) 0.062(3) 0.109(3) -0.024(3) -0.023(2) 0.020(2)
F252 0.081(3) 0.034(2) 0.120(4) 0.006(2) 0.005(3) 0.019(2)
F253 0.083(3) 0.112(4) 0.062(3) 0.015(3) 0.028(3) 0.045(3)
C45 0.066(4) 0.060(4) 0.084(5) 0.002(4) -0.004(4) 0.025(4)
F254 0.073(5) 0.062(5) 0.086(5) -0.018(5) -0.002(5) 0.024(5)
F255 0.051(5) 0.068(5) 0.095(5) -0.006(5) 0.017(5) 0.017(4)
F256 0.073(5) 0.078(5) 0.088(5) 0.010(5) -0.009(5) 0.036(5)
C26 0.051(4) 0.065(4) 0.072(4) -0.015(4) -0.009(3) -0.017(3)
F261 0.043(3) 0.078(4) 0.105(4) -0.034(3) 0.006(3) -0.011(3)
F262 0.069(4) 0.113(5) 0.061(3) 0.004(3) -0.023(3) -0.045(4)
F263 0.075(3) 0.058(3) 0.095(4) 0.008(3) -0.009(3) -0.042(3)
C46 0.055(4) 0.065(4) 0.078(4) -0.012(4) -0.005(4) -0.029(4)
F264 0.064(4) 0.070(4) 0.108(5) -0.047(4) -0.018(4) -0.020(4)
F265 0.053(4) 0.084(5) 0.072(4) 0.015(4) 0.000(4) -0.028(4)
F266 0.057(4) 0.076(5) 0.097(5) 0.013(4) -0.033(4) -0.020(4)
C27 0.042(4) 0.059(4) 0.038(3) -0.006(3) -0.008(3) 0.011(3)
F271 0.047(4) 0.074(4) 0.034(4) 0.004(4) -0.005(4) 0.024(4)
F272 0.042(3) 0.069(6) 0.031(3) 0.004(5) 0.007(3) 0.009(4)
F273 0.050(6) 0.062(4) 0.045(4) -0.022(3) -0.011(4) 0.004(4)
C47 0.042(4) 0.061(4) 0.035(4) -0.001(4) 0.000(3) 0.014(4)
F274 0.053(4) 0.071(4) 0.034(4) 0.003(4) -0.005(4) 0.025(4)
F275 0.046(4) 0.067(6) 0.034(3) -0.004(5) 0.003(3) 0.026(4)
F276 0.045(6) 0.069(4) 0.050(4) -0.020(3) -0.012(5) 0.007(4)
C28 0.055(4) 0.058(4) 0.047(4) -0.013(4) -0.003(4) 0.014(4)
F281 0.043(3) 0.077(5) 0.056(4) -0.017(4) -0.003(3) 0.031(3)
F282 0.062(5) 0.066(5) 0.040(3) -0.011(3) 0.008(3) 0.009(4)
F283 0.077(4) 0.049(4) 0.064(4) -0.029(3) -0.014(4) 0.004(3)
C48 0.055(4) 0.058(4) 0.045(4) -0.014(4) -0.002(4) 0.014(4)
F284 0.067(5) 0.072(5) 0.038(3) -0.031(3) -0.010(3) 0.024(4)
F285 0.074(5) 0.040(3) 0.063(5) -0.011(3) -0.005(4) 0.018(4)
F286 0.048(4) 0.067(5) 0.056(4) -0.005(4) 0.010(3) 0.014(4)
C29 0.034(4) 0.053(4) 0.035(4) 0.005(3) -0.001(3) -0.003(3)
F291 0.039(5) 0.063(4) 0.041(5) -0.010(3) 0.004(4) 0.009(3)
F292 0.023(4) 0.057(5) 0.040(3) 0.011(3) -0.004(3) -0.009(4)
F293 0.042(3) 0.055(5) 0.039(4) 0.022(4) -0.003(3) -0.012(4)
C49 0.033(4) 0.052(4) 0.034(4) 0.008(3) -0.001(3) -0.008(3)
F294 0.046(4) 0.070(5) 0.028(4) 0.009(4) 0.005(3) -0.008(4)
F295 0.026(4) 0.068(4) 0.049(5) -0.004(3) -0.002(4) 0.014(3)
F296 0.041(5) 0.054(5) 0.045(4) 0.007(4) -0.004(3) -0.016(4)
C30 0.038(3) 0.059(3) 0.048(3) 0.005(3) -0.009(2) -0.005(3)
F301 0.054(2) 0.133(3) 0.0433(19) 0.0236(19) -0.0178(15) -0.013(2)
F302 0.0482(19) 0.090(2) 0.094(3) -0.028(2) -0.0265(18) 0.0283(18)
F303 0.055(2) 0.066(2) 0.113(3) 0.027(2) -0.0425(19) -0.0292(17)
C31 0.044(3) 0.045(3) 0.043(3) 0.001(2) 0.003(2) -0.014(2)
F311 0.055(2) 0.093(2) 0.062(2) -0.0204(17) 0.0158(16) -0.0413(18)
F312 0.066(2) 0.0408(17) 0.066(2) -0.0185(15) -0.0073(16) -0.0002(15)
F313 0.078(2) 0.060(2) 0.0466(18) 0.0055(15) -0.0243(16) -0.0115(16)
C32 0.057(4) 0.080(4) 0.047(4) -0.020(3) 0.009(3) -0.014(4)
F321 0.070(4) 0.105(5) 0.050(3) -0.044(4) 0.016(3) -0.025(4)
F322 0.061(4) 0.078(4) 0.036(3) 0.018(3) 0.012(3) 0.002(3)
F323 0.080(4) 0.095(4) 0.056(3) -0.008(3) 0.023(3) 0.036(3)
C52 0.058(4) 0.082(4) 0.048(4) -0.012(4) 0.020(4) -0.010(4)
F324 0.066(4) 0.095(5) 0.054(4) -0.015(4) 0.027(4) -0.028(4)
F325 0.088(5) 0.087(5) 0.059(4) -0.027(4) 0.021(4) 0.022(4)
F326 0.069(4) 0.079(5) 0.038(4) -0.014(4) -0.002(3) -0.003(4)
C33 0.076(4) 0.049(3) 0.044(3) 0.017(3) 0.002(3) 0.000(3)
C34 0.159(7) 0.033(3) 0.073(4) -0.009(3) 0.037(5) -0.014(4)
C35 0.054(4) 0.073(4) 0.055(4) 0.019(3) 0.001(3) -0.030(3)
C36 0.044(3) 0.061(4) 0.065(4) 0.000(3) 0.000(3) -0.010(3)
C37 0.053(4) 0.078(4) 0.049(3) 0.004(3) -0.013(3) 0.011(3)
C38 0.048(3) 0.073(4) 0.068(4) -0.020(3) -0.008(3) 0.021(3)
C39 0.176(8) 0.086(5) 0.039(4) 0.021(4) 0.004(4) -0.024(5)
C40 0.077(4) 0.038(3) 0.076(4) 0.014(3) 0.013(3) -0.002(3)
C41 0.041(4) 0.059(4) 0.152(7) 0.022(4) 0.018(4) -0.005(3)
C42 0.050(4) 0.065(4) 0.164(8) 0.024(5) 0.043(4) 0.008(3)
C43 0.065(4) 0.062(4) 0.076(4) -0.009(3) 0.006(3) 0.027(3)
C44 0.070(5) 0.129(6) 0.101(6) -0.050(5) -0.051(4) 0.046(4)
Mo1 0.0276(4) 0.0283(7) 0.0222(13) 0.0000(7) 0.0013(5) 0.0005(4)
Mo2 0.0319(8) 0.0330(15) 0.027(3) 0.0039(17) 0.0006(11) -0.0003(8)
P3 0.0460(8) 0.0411(8) 0.0361(7) 0.0073(6) 0.0053(6) -0.0070(6)
P4 0.0560(8) 0.0316(7) 0.0334(7) 0.0023(5) 0.0043(6) -0.0055(6)
P5 0.0338(7) 0.0509(9) 0.0503(8) -0.0084(7) 0.0013(6) 0.0089(6)
P7 0.0324(7) 0.0435(8) 0.0441(8) -0.0011(6) -0.0016(6) 0.0002(6)
S1 0.0612(9) 0.0636(9) 0.0310(7) -0.0096(6) 0.0019(6) -0.0056(7)
S2 0.0505(8) 0.0432(8) 0.0375(7) -0.0070(6) 0.0003(6) 0.0016(6)

loop_
_geom_bond_atom_site_label_1
_geom_bond_atom_site_label_2
_geom_bond_distance
_geom_bond_site_symmetry_2
_geom_bond_publ_flag
B1 C10 1.637(6) . ?
B1 C4 1.640(6) . ?
B1 C16 1.641(6) . ?
B1 C22 1.659(6) . ?
C1 C6 1.380(6) . ?
C1 C2 1.387(6) . ?
C1 H1 0.9500 . ?
C2 C3 1.389(6) . ?
C2 C26 1.553(5) . ?
C2 C46 1.571(5) . ?
C3 C4 1.400(6) . ?
C3 H3 0.9500 . ?
C4 C5 1.397(6) . ?
C5 C6 1.392(6) . ?
C5 H5 0.9500 . ?
C6 C25 1.548(4) . ?
C6 C45 1.572(6) . ?
C7 C8 1.384(6) . ?
C7 C12 1.390(6) . ?
C7 H7 0.9500 . ?
C8 C9 1.396(6) . ?
C8 C48 1.551(6) . ?
C8 C28 1.564(6) . ?
C9 C10 1.392(6) . ?
C9 H9 0.9500 . ?
C10 C11 1.396(6) . ?
C11 C12 1.391(6) . ?
C11 H11 0.9500 . ?
C12 C47 1.553(6) . ?
C12 C27 1.556(6) . ?
C13 C18 1.381(6) . ?
C13 C14 1.387(6) . ?
C13 H13 0.9500 . ?
C14 C15 1.387(6) . ?
C14 C30 1.553(4) . ?
C15 C16 1.404(6) . ?
C15 H15 0.9500 . ?
C16 C17 1.391(6) . ?
C17 C18 1.384(6) . ?
C17 H17 0.9500 . ?
C18 C49 1.552(6) . ?
C18 C29 1.566(6) . ?
C19 C24 1.378(6) . ?
C19 C20 1.387(6) . ?
C19 H19 0.9500 . ?
C20 C21 1.384(6) . ?
C20 C32 1.558(5) . ?
C20 C52 1.564(5) . ?
C21 C22 1.394(6) . ?
C21 H21 0.9500 . ?
C22 C23 1.396(6) . ?
C23 C24 1.396(6) . ?
C23 H23 0.9500 . ?
C24 C31 1.558(4) . ?
C25 F252 1.3200 . ?
C25 F251 1.3200 . ?
C25 F253 1.3201 . ?
C45 F255 1.3200 . ?
C45 F254 1.3201 . ?
C45 F256 1.3201 . ?
C26 F263 1.3200 . ?
C26 F261 1.3200 . ?
C26 F262 1.3201 . ?
C46 F264 1.3200 . ?
C46 F266 1.3201 . ?
C46 F265 1.3201 . ?
C27 F273 1.3200 . ?
C27 F271 1.3200 . ?
C27 F272 1.3200 . ?
C47 F275 1.3200 . ?
C47 F276 1.3200 . ?
C47 F274 1.3201 . ?
C28 F282 1.3200 . ?
C28 F283 1.3201 . ?
C28 F281 1.3201 . ?
C48 F285 1.3200 . ?
C48 F284 1.3200 . ?
C48 F286 1.3201 . ?
C29 F292 1.3200 . ?
C29 F293 1.3201 . ?
C29 F291 1.3201 . ?
C49 F296 1.3200 . ?
C49 F295 1.3200 . ?
C49 F294 1.3200 . ?
C30 F302 1.3200 . ?
C30 F303 1.3200 . ?
C30 F301 1.3201 . ?
C31 F313 1.3200 . ?
C31 F311 1.3200 . ?
C31 F312 1.3201 . ?
C32 F321 1.3200 . ?
C32 F322 1.3201 . ?
C32 F323 1.3201 . ?
C52 F325 1.3200 . ?
C52 F324 1.3200 . ?
C52 F326 1.3201 . ?
C33 P4 1.805(5) . ?
C33 H33A 0.9800 . ?
C33 H33B 0.9800 . ?
C33 H33C 0.9800 . ?
C34 P4 1.816(6) . ?
C34 H34A 0.9800 . ?
C34 H34B 0.9800 . ?
C34 H34C 0.9800 . ?
C35 C36 1.493(7) . ?
C35 P4 1.850(6) . ?
C35 H35A 0.9900 . ?
C35 H35B 0.9900 . ?
C36 P7 1.822(5) . ?
C36 H36A 0.9900 . ?
C36 H36B 0.9900 . ?
C37 P7 1.816(5) . ?
C37 H37A 0.9800 . ?
C37 H37B 0.9800 . ?
C37 H37C 0.9800 . ?
C38 P7 1.819(5) . ?
C38 H38A 0.9800 . ?
C38 H38B 0.9800 . ?
C38 H38C 0.9800 . ?
C39 P3 1.809(6) . ?
C39 H39A 0.9800 . ?
C39 H39B 0.9800 . ?
C39 H39C 0.9800 . ?
C40 P3 1.812(6) . ?
C40 H40A 0.9800 . ?
C40 H40B 0.9800 . ?
C40 H40C 0.9800 . ?
C41 C42 1.536(8) . ?
C41 P3 1.816(6) . ?
C41 H41A 0.9900 . ?
C41 H41B 0.9900 . ?
C42 P5 1.827(6) . ?
C42 H42A 0.9900 . ?
C42 H42B 0.9900 . ?
C43 P5 1.807(5) . ?
C43 H43A 0.9800 . ?
C43 H43B 0.9800 . ?
C43 H43C 0.9800 . ?
C44 P5 1.806(6) . ?
C44 H44A 0.9800 . ?
C44 H44B 0.9800 . ?
C44 H44C 0.9800 . ?
Mo1 S2 2.057(7) . ?
Mo1 P3 2.485(2) . ?
Mo1 P4 2.487(2) . ?
Mo1 P5 2.487(2) . ?
Mo1 P7 2.492(2) . ?
Mo1 S1 2.578(7) . ?
Mo2 S1 2.028(14) . ?
Mo2 P5 2.452(3) . ?
Mo2 P4 2.484(3) . ?
Mo2 P3 2.501(4) . ?
Mo2 P7 2.501(4) . ?
Mo2 S2 2.607(14) . ?
S1 H1A 1.2000 . ?
S2 H2 1.2000 . ?
